data_4509127
loop_
_publ_author_name
'Gussenhoven, Emily M.'
'Jevric, Martyn'
'Olmstead, Marilyn M.'
'Fettinger, James C.'
'Mascal, Mark'
'Balch, Alan L.'

_publ_section_title
;
 Crystal Packing in Planar Platinum(II) and Palladium(II) Complexes.
 Hydrogen-Bond-Mediated Supramolecular Assembly of Ten Wedge-Shaped
 Molecules into a Cyclic Array
;
_journal_issue 4
_journal_name_full 'Crystal Growth &amp; Design'
_journal_page_first 1786
_journal_paper_doi 10.1021/cg800906x
_journal_volume 9
_journal_year 2009
_chemical_formula_moiety 'C10 H18 Cl2 N2 Pd'
_chemical_formula_sum 'C10 H18 Cl2 N2 Pd'
_chemical_formula_weight 343.56
_chemical_name_common PdCl2(ATQACH2NH2)
_chemical_name_systematic
; 
 ? 
;
_space_group_IT_number 14
_symmetry_cell_setting monoclinic
_symmetry_space_group_name_Hall '-P 2ybc'
_symmetry_space_group_name_H-M 'P 1 21/c 1'
_atom_sites_solution_hydrogens geom
_atom_sites_solution_primary direct
_atom_sites_solution_secondary difmap
_audit_creation_method SHELXL-97
_cell_angle_alpha 90.00
_cell_angle_beta 100.0480(10)
_cell_angle_gamma 90.00
_cell_formula_units_Z 4
_cell_length_a 12.6237(6)
_cell_length_b 11.0518(5)
_cell_length_c 8.7066(4)
_cell_measurement_reflns_used 9740
_cell_measurement_temperature 90(2)
_cell_measurement_theta_max 30.50
_cell_measurement_theta_min 3.007
_cell_volume 1196.07(10)
_computing_cell_refinement 'SAINT v. 7.23A'
_computing_data_collection 'Apex 2'
_computing_data_reduction SAINT
_computing_molecular_graphics 'XP, SHELXTL 5.1(Sheldrick, 1994), ORTEP-3 for Windows(Farrugia, 1997)'
_computing_publication_material SHELXL97
_computing_structure_refinement 'SHELXL97 (Sheldrick, 1997)'
_computing_structure_solution 'SHELXS-97 (Sheldrick, 1990)'
_diffrn_ambient_temperature 90(2)
_diffrn_detector_area_resol_mean 8.3
_diffrn_measured_fraction_theta_full 0.999
_diffrn_measured_fraction_theta_max 0.999
_diffrn_measurement_device_type 'Bruker ApexII'
_diffrn_measurement_method \w
_diffrn_radiation_monochromator graphite
_diffrn_radiation_source 'fine-focus sealed tube'
_diffrn_radiation_type MoK\a
_diffrn_radiation_wavelength 0.71073
_diffrn_reflns_av_R_equivalents 0.0229
_diffrn_reflns_av_sigmaI/netI 0.0180
_diffrn_reflns_limit_h_max 18
_diffrn_reflns_limit_h_min -18
_diffrn_reflns_limit_k_max 15
_diffrn_reflns_limit_k_min -15
_diffrn_reflns_limit_l_max 12
_diffrn_reflns_limit_l_min -12
_diffrn_reflns_number 15818
_diffrn_reflns_theta_full 30.50
_diffrn_reflns_theta_max 30.50
_diffrn_reflns_theta_min 3.01
_exptl_absorpt_coefficient_mu 1.967
_exptl_absorpt_correction_T_max 0.7982
_exptl_absorpt_correction_T_min 0.4994
_exptl_absorpt_correction_type multi-scan
_exptl_absorpt_process_details 'SADABS 2.10 (Sheldrick, 2004)'
_exptl_crystal_colour orange
_exptl_crystal_density_diffrn 1.908
_exptl_crystal_density_method 'not measured'
_exptl_crystal_description plate
_exptl_crystal_F_000 688
_exptl_crystal_size_max 0.41
_exptl_crystal_size_mid 0.27
_exptl_crystal_size_min 0.12
_refine_diff_density_max 0.507
_refine_diff_density_min -0.302
_refine_diff_density_rms 0.068
_refine_ls_extinction_method none
_refine_ls_goodness_of_fit_ref 1.039
_refine_ls_hydrogen_treatment constr
_refine_ls_matrix_type full
_refine_ls_number_parameters 136
_refine_ls_number_reflns 3647
_refine_ls_number_restraints 0
_refine_ls_restrained_S_all 1.039
_refine_ls_R_factor_all 0.0177
_refine_ls_R_factor_gt 0.0148
_refine_ls_shift/su_max 0.004
_refine_ls_shift/su_mean 0.000
_refine_ls_structure_factor_coef Fsqd
_refine_ls_weighting_details 'calc w=1/[\s^2^(Fo^2^)+(0.0135P)^2^+0.7224P] where P=(Fo^2^+2Fc^2^)/3'
_refine_ls_weighting_scheme calc
_refine_ls_wR_factor_gt 0.0358
_refine_ls_wR_factor_ref 0.0371
_reflns_number_gt 3343
_reflns_number_total 3647
_reflns_threshold_expression I>2\s(I)
_cod_data_source_file cg800906xsup1.cif
_cod_data_source_block emg43
_cod_original_sg_symbol_H-M 'P 21/c'
_cod_database_code 4509127

loop_
_symmetry_equiv_pos_as_xyz
'x, y, z'
'-x, y+1/2, -z+1/2'
'-x, -y, -z'
'x, -y-1/2, z-1/2'

loop_
_atom_site_label
_atom_site_type_symbol
_atom_site_fract_x
_atom_site_fract_y
_atom_site_fract_z
_atom_site_U_iso_or_equiv
_atom_site_adp_type
_atom_site_occupancy
_atom_site_symmetry_multiplicity
_atom_site_calc_flag
_atom_site_refinement_flags
Pd1 Pd 0.619075(7) 0.584449(8) 0.082398(10) 0.00956(3) Uani 1 1 d .
Cl1 Cl 0.47166(2) 0.69140(3) -0.04133(4) 0.01503(6) Uani 1 1 d .
Cl2 Cl 0.69246(3) 0.56697(3) -0.14523(4) 0.01742(6) Uani 1 1 d .
N1 N 0.75261(8) 0.51413(9) 0.22766(12) 0.00952(18) Uani 1 1 d .
N2 N 0.55086(9) 0.58416(10) 0.27504(13) 0.0129(2) Uani 1 1 d .
H2A H 0.5544 0.6605 0.3178 0.016 Uiso 1 1 calc R
H2B H 0.4796 0.5628 0.2490 0.016 Uiso 1 1 calc R
C1 C 0.72873(10) 0.50400(11) 0.39479(14) 0.0103(2) Uani 1 1 d .
C2 C 0.78091(10) 0.38428(12) 0.45731(15) 0.0132(2) Uani 1 1 d .
H2C H 0.8570 0.3966 0.5062 0.016 Uiso 1 1 calc R
H2D H 0.7417 0.3478 0.5349 0.016 Uiso 1 1 calc R
C3 C 0.77222(11) 0.30464(12) 0.31174(15) 0.0139(2) Uani 1 1 d .
H3A H 0.8258 0.2384 0.3280 0.017 Uiso 1 1 calc R
H3B H 0.6993 0.2693 0.2840 0.017 Uiso 1 1 calc R
C4 C 0.79525(10) 0.39179(11) 0.18538(15) 0.0126(2) Uani 1 1 d .
H4A H 0.7575 0.3650 0.0803 0.015 Uiso 1 1 calc R
C5 C 0.91553(11) 0.41172(13) 0.18463(17) 0.0175(3) Uani 1 1 d .
H5A H 0.9588 0.3924 0.2878 0.021 Uiso 1 1 calc R
H5B H 0.9403 0.3605 0.1046 0.021 Uiso 1 1 calc R
C6 C 0.92481(11) 0.54589(13) 0.14637(16) 0.0178(3) Uani 1 1 d .
H6A H 0.9984 0.5763 0.1848 0.021 Uiso 1 1 calc R
H6B H 0.9065 0.5601 0.0326 0.021 Uiso 1 1 calc R
C7 C 0.84335(10) 0.60661(12) 0.23177(15) 0.0129(2) Uani 1 1 d .
H7A H 0.8149 0.6819 0.1754 0.016 Uiso 1 1 calc R
C8 C 0.88175(10) 0.63444(13) 0.40470(15) 0.0153(2) Uani 1 1 d .
H8A H 0.9396 0.5781 0.4511 0.018 Uiso 1 1 calc R
H8B H 0.9085 0.7186 0.4195 0.018 Uiso 1 1 calc R
C9 C 0.78087(11) 0.61642(12) 0.47664(15) 0.0137(2) Uani 1 1 d .
H9A H 0.7997 0.6033 0.5906 0.016 Uiso 1 1 calc R
H9B H 0.7324 0.6872 0.4565 0.016 Uiso 1 1 calc R
C10 C 0.60781(10) 0.49703(12) 0.39034(14) 0.0125(2) Uani 1 1 d .
H10A H 0.5823 0.4140 0.3619 0.015 Uiso 1 1 calc R
H10B H 0.5915 0.5156 0.4950 0.015 Uiso 1 1 calc R

loop_
_atom_site_aniso_label
_atom_site_aniso_U_11
_atom_site_aniso_U_22
_atom_site_aniso_U_33
_atom_site_aniso_U_23
_atom_site_aniso_U_13
_atom_site_aniso_U_12
Pd1 0.01243(5) 0.00848(5) 0.00768(5) 0.00087(3) 0.00148(3) 0.00000(3)
Cl1 0.01538(13) 0.01228(14) 0.01581(14) 0.00405(11) -0.00183(10) -0.00038(10)
Cl2 0.02179(15) 0.02157(16) 0.00975(13) 0.00023(11) 0.00514(11) -0.00355(12)
N1 0.0115(4) 0.0087(4) 0.0089(4) -0.0001(4) 0.0031(3) 0.0003(3)
N2 0.0129(5) 0.0140(5) 0.0120(5) -0.0003(4) 0.0024(4) 0.0026(4)
C1 0.0130(5) 0.0103(5) 0.0078(5) 0.0006(4) 0.0028(4) 0.0004(4)
C2 0.0160(6) 0.0121(6) 0.0112(5) 0.0026(4) 0.0019(4) 0.0010(4)
C3 0.0177(6) 0.0096(5) 0.0138(6) 0.0009(4) 0.0014(4) 0.0028(4)
C4 0.0151(6) 0.0115(6) 0.0116(5) -0.0014(4) 0.0032(4) 0.0024(4)
C5 0.0154(6) 0.0210(7) 0.0171(6) -0.0008(5) 0.0058(5) 0.0045(5)
C6 0.0152(6) 0.0239(7) 0.0158(6) 0.0006(5) 0.0068(5) -0.0022(5)
C7 0.0131(5) 0.0131(6) 0.0130(6) 0.0016(4) 0.0032(4) -0.0030(4)
C8 0.0159(6) 0.0147(6) 0.0148(6) -0.0007(5) 0.0013(5) -0.0041(5)
C9 0.0173(6) 0.0130(6) 0.0110(5) -0.0025(4) 0.0027(4) -0.0014(4)
C10 0.0131(5) 0.0146(6) 0.0105(5) 0.0024(4) 0.0040(4) 0.0004(4)

loop_
_atom_type_symbol
_atom_type_description
_atom_type_scat_dispersion_real
_atom_type_scat_dispersion_imag
_atom_type_scat_source
C C 0.0033 0.0016 'International Tables Vol C Tables 4.2.6.8 and 6.1.1.4'
H H 0.0000 0.0000 'International Tables Vol C Tables 4.2.6.8 and 6.1.1.4'
N N 0.0061 0.0033 'International Tables Vol C Tables 4.2.6.8 and 6.1.1.4'
Cl Cl 0.1484 0.1585 'International Tables Vol C Tables 4.2.6.8 and 6.1.1.4'
Pd Pd -0.9988 1.0072 'International Tables Vol C Tables 4.2.6.8 and 6.1.1.4'

loop_
_geom_angle_atom_site_label_1
_geom_angle_atom_site_label_2
_geom_angle_atom_site_label_3
_geom_angle
N2 Pd1 N1 84.94(4)
N2 Pd1 Cl1 87.85(3)
N1 Pd1 Cl1 168.65(3)
N2 Pd1 Cl2 174.83(3)
N1 Pd1 Cl2 94.93(3)
Cl1 Pd1 Cl2 93.049(12)
C4 N1 C7 107.67(9)
C4 N1 C1 107.41(9)
C7 N1 C1 107.18(9)
C4 N1 Pd1 117.96(7)
C7 N1 Pd1 106.82(7)
C1 N1 Pd1 109.33(7)
C10 N2 Pd1 109.72(8)
C10 N2 H2A 109.7
Pd1 N2 H2A 109.7
C10 N2 H2B 109.7
Pd1 N2 H2B 109.7
H2A N2 H2B 108.2
C10 C1 C9 113.74(10)
C10 C1 C2 109.38(10)
C9 C1 C2 114.42(10)
C10 C1 N1 109.89(9)
C9 C1 N1 104.05(9)
C2 C1 N1 104.77(9)
C3 C2 C1 103.75(10)
C3 C2 H2C 111.0
C1 C2 H2C 111.0
C3 C2 H2D 111.0
C1 C2 H2D 111.0
H2C C2 H2D 109.0
C4 C3 C2 103.80(10)
C4 C3 H3A 111.0
C2 C3 H3A 111.0
C4 C3 H3B 111.0
C2 C3 H3B 111.0
H3A C3 H3B 109.0
N1 C4 C3 105.42(10)
N1 C4 C5 105.37(10)
C3 C4 C5 113.95(11)
N1 C4 H4A 110.6
C3 C4 H4A 110.6
C5 C4 H4A 110.6
C6 C5 C4 104.68(11)
C6 C5 H5A 110.8
C4 C5 H5A 110.8
C6 C5 H5B 110.8
C4 C5 H5B 110.8
H5A C5 H5B 108.9
C7 C6 C5 103.69(10)
C7 C6 H6A 111.0
C5 C6 H6A 111.0
C7 C6 H6B 111.0
C5 C6 H6B 111.0
H6A C6 H6B 109.0
C6 C7 C8 116.31(11)
C6 C7 N1 105.08(10)
C8 C7 N1 105.33(10)
C6 C7 H7A 109.9
C8 C7 H7A 109.9
N1 C7 H7A 109.9
C9 C8 C7 103.52(10)
C9 C8 H8A 111.1
C7 C8 H8A 111.1
C9 C8 H8B 111.1
C7 C8 H8B 111.1
H8A C8 H8B 109.0
C1 C9 C8 103.74(10)
C1 C9 H9A 111.0
C8 C9 H9A 111.0
C1 C9 H9B 111.0
C8 C9 H9B 111.0
H9A C9 H9B 109.0
N2 C10 C1 110.48(10)
N2 C10 H10A 109.6
C1 C10 H10A 109.6
N2 C10 H10B 109.6
C1 C10 H10B 109.6
H10A C10 H10B 108.1

loop_
_geom_bond_atom_site_label_1
_geom_bond_atom_site_label_2
_geom_bond_distance
Pd1 N2 2.0146(11)
Pd1 N1 2.0739(10)
Pd1 Cl1 2.3068(3)
Pd1 Cl2 2.3375(3)
N1 C4 1.5239(16)
N1 C7 1.5309(16)
N1 C1 1.5407(15)
N2 C10 1.4833(16)
N2 H2A 0.9200
N2 H2B 0.9200
C1 C10 1.5220(17)
C1 C9 1.5235(18)
C1 C2 1.5348(17)
C2 C3 1.5312(18)
C2 H2C 0.9900
C2 H2D 0.9900
C3 C4 1.5278(18)
C3 H3A 0.9900
C3 H3B 0.9900
C4 C5 1.5355(18)
C4 H4A 1.0000
C5 C6 1.529(2)
C5 H5A 0.9900
C5 H5B 0.9900
C6 C7 1.5256(18)
C6 H6A 0.9900
C6 H6B 0.9900
C7 C8 1.5303(18)
C7 H7A 1.0000
C8 C9 1.5271(18)
C8 H8A 0.9900
C8 H8B 0.9900
C9 H9A 0.9900
C9 H9B 0.9900
C10 H10A 0.9900
C10 H10B 0.9900

loop_
_geom_hbond_atom_site_label_D
_geom_hbond_atom_site_label_H
_geom_hbond_atom_site_label_A
_geom_hbond_distance_DH
_geom_hbond_distance_HA
_geom_hbond_distance_DA
_geom_hbond_angle_DHA
_geom_hbond_site_symmetry_A
N2 H2A Cl1 0.92 2.39 3.2041(11) 147.1 4_576
N2 H2B Cl2 0.92 2.63 3.5058(12) 160.0 3_665
